data_1535556
loop_
_publ_author_name
'Tramsek, M.'
'Zemva, B.'

_publ_section_title
;
 Ca (As F3)(As F6)2: the first alkaline earth metal cation coordinated by
 As F3
;
_journal_name_full 'Journal of Fluorine Chemistry'
_journal_page_first 1919
_journal_page_last 1924
_journal_volume 125
_journal_year 2004
_chemical_formula_sum 'As3 Ca F15'
_chemical_name_systematic 'Ca (As F3) (As F6)2'
_space_group_IT_number 62
_symmetry_space_group_name_Hall '-P 2ac 2n'
_symmetry_space_group_name_H-M 'P n m a'
_cell_angle_alpha 90
_cell_angle_beta 90
_cell_angle_gamma 90
_cell_formula_units_Z 4
_cell_length_a 10.349
_cell_length_b 10.017
_cell_length_c 10.884
_cell_volume 1128.300
_citation_journal_id_ASTM JFLCAR
_cod_data_source_file Tramsek_JFLCAR_2004_1541.cif
_cod_data_source_block As3Ca1F15
_cod_original_cell_volume 1128.3
_cod_original_formula_sum 'As3 Ca1 F15'
_cod_database_code 1535556

loop_
_symmetry_equiv_pos_as_xyz
x,y,z
-x+1/2,-y,z+1/2
x+1/2,-y+1/2,-z+1/2
-x,y+1/2,-z
-x,-y,-z
x-1/2,y,-z-1/2
-x-1/2,y-1/2,z-1/2
x,-y-1/2,z

loop_
_atom_site_label
_atom_site_type_symbol
_atom_site_fract_x
_atom_site_fract_y
_atom_site_fract_z
_atom_site_occupancy
_atom_site_U_iso_or_equiv
F4 F-1 0.3158 0.8959 0.6677 1 0.0
F1 F-1 0.1163 0.8924 0.5428 1 0.0
F8 F-1 0.5471 0.75 0.3406 1 0.0
F6 F-1 0.1066 0.9042 0.7672 1 0.0
F5 F-1 0.2511 1.0893 0.544 1 0.0
F7 F-1 0.3375 0.75 0.4536 1 0.0
Ca1 Ca+2 0.12109 0.75 0.37145 1 0.0
As2 As+3 0.49889 0.75 0.49287 1 0.0
F3 F-1 0.2466 1.1016 0.7678 1 0.0
F2 F-1 0.0465 1.0984 0.6491 1 0.0
F9 F-1 0.4859 0.9322 0.471 0.5 0.0
As1 As+5 0.18312 0.99401 0.65666 1 0.0
